data_4124607
loop_
_publ_author_name
'Hao, Feng'
'Stoumpos, Constantinos C.'
'Guo, Peijun'
'Zhou, Nanjia'
'Marks, Tobin J.'
'Chang, Robert P. H.'
'Kanatzidis, Mercouri G.'

_publ_section_title
;
 Solvent-Mediated Crystallization of CH3NH3SnI3 Films for Heterojunction
 Depleted Perovskite Solar Cells.
;
_journal_issue 35
_journal_name_full 'Journal of the American Chemical Society'
_journal_page_first 11445
_journal_page_last 11452
_journal_paper_doi 10.1021/jacs.5b06658
_journal_volume 137
_journal_year 2015
_chemical_formula_sum 'C6 H18 I2 O3 S3 Sn'
_chemical_formula_weight 606.87
_chemical_name_common 'Tin Iodide tris(dimethylsulfoxide)'
_chemical_name_systematic
;
 ?
;
_space_group_crystal_system monoclinic
_space_group_IT_number 15
_space_group_name_Hall '-C 2yc'
_space_group_name_H-M_alt 'C 1 2/c 1'
_symmetry_space_group_name_Hall '-C 2yc'
_symmetry_space_group_name_H-M 'C 1 2/c 1'
_atom_sites_solution_hydrogens geom
_audit_creation_method SHELXL-2013
_cell_angle_alpha 90
_cell_angle_beta 111.838(3)
_cell_angle_gamma 90
_cell_formula_units_Z 8
_cell_length_a 21.9920(10)
_cell_length_b 10.7497(6)
_cell_length_c 16.0302(7)
_cell_measurement_reflns_used 10526
_cell_measurement_temperature 250(2)
_cell_measurement_theta_max 29.75
_cell_measurement_theta_min 1.99
_cell_volume 3517.7(3)
_computing_cell_refinement 'STOE X-AREA'
_computing_data_collection 'STOE X-AREA'
_computing_data_reduction 'STOE X-RED'
_computing_structure_refinement 'SHELXL-2013 (Sheldrick, 2013)'
_computing_structure_solution 'SHELXS-2013 (Sheldrick, 2013)'
_diffrn_ambient_temperature 250(2)
_diffrn_detector 'image plate (34 cm diameter)'
_diffrn_detector_area_resol_mean 6.67
_diffrn_detector_type STOE
_diffrn_measured_fraction_theta_full 1.000
_diffrn_measured_fraction_theta_max 0.995
_diffrn_measurement_details ' 180 frames, detector distance = 100 mm'
_diffrn_measurement_device '2-circle goniometer'
_diffrn_measurement_device_type 'STOE IPDS 2'
_diffrn_measurement_method 'rotation method'
_diffrn_radiation_collimation '0.5 mm diameter, monocapillary'
_diffrn_radiation_monochromator 'plane graphite'
_diffrn_radiation_polarisn_norm 0
_diffrn_radiation_type 'Mo K\a'
_diffrn_radiation_wavelength 0.71073
_diffrn_reflns_av_R_equivalents 0.0309
_diffrn_reflns_av_unetI/netI 0.0289
_diffrn_reflns_laue_measured_fraction_full 1.000
_diffrn_reflns_laue_measured_fraction_max 0.995
_diffrn_reflns_limit_h_max 30
_diffrn_reflns_limit_h_min -30
_diffrn_reflns_limit_k_max 14
_diffrn_reflns_limit_k_min -14
_diffrn_reflns_limit_l_max 21
_diffrn_reflns_limit_l_min -21
_diffrn_reflns_number 16651
_diffrn_reflns_point_group_measured_fraction_full 1.000
_diffrn_reflns_point_group_measured_fraction_max 0.995
_diffrn_reflns_theta_full 25.242
_diffrn_reflns_theta_max 29.176
_diffrn_reflns_theta_min 1.995
_diffrn_source 'sealed X-ray tube, 12 x 0.4 mm long-fine focus'
_diffrn_source_current 30
_diffrn_source_power 1.20
_diffrn_source_voltage 40
_exptl_absorpt_coefficient_mu 5.309
_exptl_absorpt_correction_T_max 0.7532
_exptl_absorpt_correction_T_min 0.5999
_exptl_absorpt_correction_type integration
_exptl_absorpt_process_details X-SHAPE
_exptl_crystal_colour 'pale yellow'
_exptl_crystal_density_diffrn 2.292
_exptl_crystal_description block
_exptl_crystal_F_000 2256
_exptl_crystal_size_max 0.059
_exptl_crystal_size_mid 0.045
_exptl_crystal_size_min 0.024
_refine_diff_density_max 0.944
_refine_diff_density_min -0.872
_refine_diff_density_rms 0.114
_refine_ls_extinction_coef 0.00425(7)
_refine_ls_extinction_expression Fc^*^=kFc[1+0.001xFc^2^\l^3^/sin(2\q)]^-1/4^
_refine_ls_extinction_method SHELXL
_refine_ls_goodness_of_fit_ref 0.978
_refine_ls_hydrogen_treatment mixed
_refine_ls_matrix_type full
_refine_ls_number_parameters 143
_refine_ls_number_reflns 4733
_refine_ls_number_restraints 0
_refine_ls_restrained_S_all 0.978
_refine_ls_R_factor_all 0.0423
_refine_ls_R_factor_gt 0.0270
_refine_ls_shift/su_max 0.001
_refine_ls_shift/su_mean 0.000
_refine_ls_structure_factor_coef Fsqd
_refine_ls_weighting_details 'w=1/[\s^2^(Fo^2^)+(0.0332P)^2^] where P=(Fo^2^+2Fc^2^)/3'
_refine_ls_weighting_scheme calc
_refine_ls_wR_factor_gt 0.0547
_refine_ls_wR_factor_ref 0.0587
_reflns_Friedel_coverage 0.000
_reflns_number_gt 3863
_reflns_number_total 4733
_reflns_threshold_expression 'I > 2\s(I)'
_cod_data_source_file ja5b06658_si_002.cif
_cod_data_source_block MASnI3_DMSO_250K
_cod_database_code 4124607
_shelx_space_group_comment
;
The symmetry employed for this shelxl refinement is uniquely defined
by the following loop, which should always be used as a source of
symmetry information in preference to the above space-group names.
They are only intended as comments.
;
_shelxl_version_number 2013-4

loop_
_space_group_symop_operation_xyz
'x, y, z'
'-x, y, -z+1/2'
'x+1/2, y+1/2, z'
'-x+1/2, y+1/2, -z+1/2'
'-x, -y, -z'
'x, -y, z-1/2'
'-x+1/2, -y+1/2, -z'
'x+1/2, -y+1/2, z-1/2'

loop_
_atom_site_label
_atom_site_type_symbol
_atom_site_fract_x
_atom_site_fract_y
_atom_site_fract_z
_atom_site_U_iso_or_equiv
_atom_site_adp_type
_atom_site_occupancy
_atom_site_site_symmetry_order
_atom_site_calc_flag
_atom_site_refinement_flags_posn
_atom_site_refinement_flags_adp
Sn1 Sn 0.16532(2) 0.20989(2) 0.21476(2) 0.02992(7) Uani 1 1 d . .
I1 I 0.10125(2) 0.32395(2) 0.01038(2) 0.04614(8) Uani 1 1 d . .
I2 I 0.16918(2) -0.10492(2) 0.15599(2) 0.04815(8) Uani 1 1 d . .
S1 S 0.14228(4) 0.50954(8) 0.22264(5) 0.03549(17) Uani 1 1 d . .
S2 S 0.23960(4) 0.05155(8) 0.39306(5) 0.03395(17) Uani 1 1 d . .
S3 S 0.01312(4) 0.11926(9) 0.10345(6) 0.0417(2) Uani 1 1 d . .
O1 O 0.13080(12) 0.3835(2) 0.25959(17) 0.0405(5) Uani 1 1 d . .
O2 O 0.18156(11) 0.1423(2) 0.35670(15) 0.0366(5) Uani 1 1 d . .
O3 O 0.06593(10) 0.1517(2) 0.19522(15) 0.0365(5) Uani 1 1 d . .
C1 C 0.0633(2) 0.5733(5) 0.1690(4) 0.0744(15) Uani 1 1 d . .
H1A H 0.0414(8) 0.5301(15) 0.1159(18) 0.112 Uiso 1 1 calc R U
H1B H 0.0669(3) 0.657(3) 0.1559(6) 0.112 Uiso 1 1 calc R U
H1C H 0.0400(8) 0.5667(5) 0.2069(13) 0.112 Uiso 1 1 calc R U
C2 C 0.1712(2) 0.6072(3) 0.3174(3) 0.0511(10) Uani 1 1 d . .
H2A H 0.2140(12) 0.5842(7) 0.3535(10) 0.077 Uiso 1 1 calc R U
H2B H 0.1440(8) 0.5996(4) 0.3504(10) 0.077 Uiso 1 1 calc R U
H2C H 0.1709(2) 0.690(2) 0.2987(5) 0.077 Uiso 1 1 calc R U
C3 C 0.20786(19) -0.0762(3) 0.4331(3) 0.0491(9) Uani 1 1 d . .
H3A H 0.1778(8) -0.1228(13) 0.3824(13) 0.074 Uiso 1 1 calc R U
H3B H 0.1846(7) -0.0462(8) 0.4704(10) 0.074 Uiso 1 1 calc R U
H3C H 0.2437(10) -0.1302(15) 0.4687(10) 0.074 Uiso 1 1 calc R U
C4 C 0.29125(17) 0.1152(3) 0.4969(2) 0.0435(8) Uani 1 1 d . .
H4A H 0.3122(6) 0.1865(19) 0.4864(3) 0.065 Uiso 1 1 calc R U
H4B H 0.3230(9) 0.0559(16) 0.5285(9) 0.065 Uiso 1 1 calc R U
H4C H 0.2661(7) 0.1370(7) 0.5310(10) 0.065 Uiso 1 1 calc R U
C5 C -0.0290(2) -0.0082(5) 0.1274(3) 0.0683(14) Uani 1 1 d . .
H5A H -0.0031(9) -0.078(2) 0.1378(5) 0.102 Uiso 1 1 calc R U
H5B H -0.0674(13) -0.0219(7) 0.0793(16) 0.102 Uiso 1 1 calc R U
H5C H -0.0382(4) 0.0095(7) 0.1776(17) 0.102 Uiso 1 1 calc R U
C6 C -0.0470(2) 0.2365(5) 0.0871(3) 0.0655(13) Uani 1 1 d . .
H6A H -0.0320(5) 0.309(2) 0.0741(5) 0.098 Uiso 1 1 calc R U
H6B H -0.0555(4) 0.2452(6) 0.1375(16) 0.098 Uiso 1 1 calc R U
H6C H -0.0840(12) 0.2147(8) 0.0413(15) 0.098 Uiso 1 1 calc R U

loop_
_atom_site_aniso_label
_atom_site_aniso_U_11
_atom_site_aniso_U_22
_atom_site_aniso_U_33
_atom_site_aniso_U_23
_atom_site_aniso_U_13
_atom_site_aniso_U_12
Sn1 0.02839(10) 0.03042(11) 0.03107(11) -0.00034(8) 0.01117(8) -0.00019(8)
I1 0.05006(14) 0.05272(15) 0.03668(12) 0.00138(10) 0.01733(10) -0.01097(10)
I2 0.06149(16) 0.03700(13) 0.04754(14) -0.00479(10) 0.02210(12) -0.00576(10)
S1 0.0437(4) 0.0315(4) 0.0347(4) 0.0019(3) 0.0185(3) 0.0021(3)
S2 0.0331(4) 0.0364(4) 0.0318(4) -0.0002(3) 0.0114(3) 0.0056(3)
S3 0.0348(4) 0.0567(5) 0.0341(4) -0.0105(4) 0.0135(3) -0.0143(4)
O1 0.0512(14) 0.0287(11) 0.0489(14) 0.0000(10) 0.0270(12) 0.0011(10)
O2 0.0356(11) 0.0394(12) 0.0315(11) 0.0035(9) 0.0087(9) 0.0088(9)
O3 0.0287(10) 0.0480(13) 0.0314(11) -0.0034(10) 0.0093(9) -0.0065(9)
C1 0.057(3) 0.058(3) 0.094(4) 0.014(3) 0.012(3) 0.017(2)
C2 0.079(3) 0.0322(18) 0.044(2) -0.0017(15) 0.0254(19) -0.0014(17)
C3 0.048(2) 0.0317(17) 0.062(2) -0.0013(17) 0.0136(18) -0.0052(15)
C4 0.0371(17) 0.0339(17) 0.047(2) 0.0033(15) 0.0005(15) 0.0003(14)
C5 0.068(3) 0.075(3) 0.072(3) -0.027(2) 0.037(2) -0.042(3)
C6 0.0361(19) 0.087(3) 0.064(3) 0.006(2) 0.0071(18) 0.009(2)

loop_
_atom_type_symbol
_atom_type_description
_atom_type_scat_dispersion_real
_atom_type_scat_dispersion_imag
_atom_type_scat_source
C C 0.0033 0.0016 'International Tables Vol C Tables 4.2.6.8 and 6.1.1.4'
H H 0.0000 0.0000 'International Tables Vol C Tables 4.2.6.8 and 6.1.1.4'
O O 0.0106 0.0060 'International Tables Vol C Tables 4.2.6.8 and 6.1.1.4'
S S 0.1246 0.1234 'International Tables Vol C Tables 4.2.6.8 and 6.1.1.4'
Sn Sn -0.6537 1.4246 'International Tables Vol C Tables 4.2.6.8 and 6.1.1.4'
I I -0.4742 1.8119 'International Tables Vol C Tables 4.2.6.8 and 6.1.1.4'

loop_
_geom_angle_atom_site_label_1
_geom_angle_atom_site_label_2
_geom_angle_atom_site_label_3
_geom_angle
O3 Sn1 O1 80.99(9)
O3 Sn1 O2 80.15(8)
O1 Sn1 O2 83.75(9)
O1 S1 C2 104.60(16)
O1 S1 C1 104.9(2)
C2 S1 C1 99.4(2)
O2 S2 C4 105.28(15)
O2 S2 C3 104.28(16)
C4 S2 C3 99.27(18)
O3 S3 C6 103.70(19)
O3 S3 C5 103.71(19)
C6 S3 C5 99.2(3)
S1 O1 Sn1 119.26(14)
S2 O2 Sn1 112.27(13)
S3 O3 Sn1 124.21(13)

loop_
_geom_bond_atom_site_label_1
_geom_bond_atom_site_label_2
_geom_bond_distance
Sn1 O3 2.181(2)
Sn1 O1 2.232(2)
Sn1 O2 2.286(2)
S1 O1 1.537(2)
S1 C2 1.760(4)
S1 C1 1.764(4)
S2 O2 1.539(2)
S2 C4 1.767(3)
S2 C3 1.767(4)
S3 O3 1.537(2)
S3 C6 1.774(5)
S3 C5 1.774(4)
